data_7125141
loop_
_publ_author_name
'Olaru, Alexandra M.'
'Burt, Alister'
'Rayner, Peter J.'
'Hart, Sam J.'
'Whitwood, Adrian C.'
'Green, Gary G. R.'
'Duckett, Simon B.'

_publ_section_title
;
 Using signal amplification by reversible exchange (SABRE) to
 hyperpolarise <sup>119</sup>Sn and <sup>29</sup>Si NMR nuclei.
;
_journal_issue 100
_journal_name_full 'Chemical communications (Cambridge, England)'
_journal_page_first 14482
_journal_page_last 14485
_journal_paper_doi 10.1039/c6cc07109k
_journal_volume 52
_journal_year 2016
_chemical_formula_moiety 'C84 H120 Cl3 Ir3 N12 Si3, 1.81(C3 H12 O3)'
_chemical_formula_sum 'C89.42 H141.68 Cl3 Ir3 N12 O5.42 Si3'
_chemical_formula_weight 2238.76
_space_group_crystal_system cubic
_space_group_IT_number 205
_space_group_name_Hall '-P 2ac 2ab 3'
_space_group_name_H-M_alt 'P a -3'
_atom_sites_solution_hydrogens mixed
_atom_sites_solution_primary direct
_audit_creation_date 2016-04-14
_audit_creation_method
;
Olex2 1.2
(compiled 2016.02.19 svn.r3266 for OlexSys, GUI svn.r5155)
;
_audit_update_record
;
2016-08-30 deposited with the CCDC.
2016-11-17 downloaded from the CCDC.
;
_cell_angle_alpha 90
_cell_angle_beta 90
_cell_angle_gamma 90
_cell_formula_units_Z 8
_cell_length_a 27.98535(15)
_cell_length_b 27.98535(15)
_cell_length_c 27.98535(15)
_cell_measurement_reflns_used 17456
_cell_measurement_temperature 110.05(10)
_cell_measurement_theta_max 31.8600
_cell_measurement_theta_min 3.7100
_cell_volume 21917.6(2)
_computing_cell_refinement 'CrysAlisPro 1.171.38.41 (Rigaku OD, 2015)'
_computing_data_collection 'CrysAlisPro 1.171.38.41 (Rigaku OD, 2015)'
_computing_data_reduction 'CrysAlisPro 1.171.38.41 (Rigaku OD, 2015)'
_computing_molecular_graphics 'Olex2 (Dolomanov et al., 2009)'
_computing_publication_material 'Olex2 (Dolomanov et al., 2009)'
_computing_structure_refinement 'ShelXL (Sheldrick, 2015)'
_computing_structure_solution 'ShelXS (Sheldrick, 2008)'
_diffrn_ambient_environment N~2~
_diffrn_ambient_temperature 110.05(10)
_diffrn_detector 'CCD plate'
_diffrn_detector_area_resol_mean 16.1450
_diffrn_detector_type Eos
_diffrn_measured_fraction_theta_full 0.997
_diffrn_measured_fraction_theta_max 0.943
_diffrn_measurement_details
;
List of Runs (angles in degrees, time in seconds):

  # Type    Start    End  Width  t~exp~   \w     \q     \k     \f   Frames
#--------------------------------------------------------------------------
  1  \w    -19.00  96.50   0.75  145.00    --   25.48  19.00  30.00  154
;
_diffrn_measurement_device 'four-circle diffractometer'
_diffrn_measurement_device_type 'SuperNova, Dual, Cu at zero, Eos'
_diffrn_measurement_method '\w scans'
_diffrn_orient_matrix_type 'CrysAlisPro convention (1999,Acta A55,543-557)'
_diffrn_orient_matrix_UB_11 -0.0253245000
_diffrn_orient_matrix_UB_12 -0.0000228000
_diffrn_orient_matrix_UB_13 0.0009789000
_diffrn_orient_matrix_UB_21 -0.0005278000
_diffrn_orient_matrix_UB_22 -0.0219035000
_diffrn_orient_matrix_UB_23 -0.0127571000
_diffrn_orient_matrix_UB_31 0.0008716000
_diffrn_orient_matrix_UB_32 -0.0127597000
_diffrn_orient_matrix_UB_33 0.0218753000
_diffrn_radiation_monochromator mirror
_diffrn_radiation_probe x-ray
_diffrn_radiation_type MoK\a
_diffrn_radiation_wavelength 0.71073
_diffrn_reflns_av_R_equivalents 0.0379
_diffrn_reflns_av_unetI/netI 0.0314
_diffrn_reflns_Laue_measured_fraction_full 0.997
_diffrn_reflns_Laue_measured_fraction_max 0.943
_diffrn_reflns_limit_h_max 21
_diffrn_reflns_limit_h_min -40
_diffrn_reflns_limit_k_max 40
_diffrn_reflns_limit_k_min -13
_diffrn_reflns_limit_l_max 39
_diffrn_reflns_limit_l_min -15
_diffrn_reflns_number 61051
_diffrn_reflns_point_group_measured_fraction_full 0.997
_diffrn_reflns_point_group_measured_fraction_max 0.943
_diffrn_reflns_theta_full 25.242
_diffrn_reflns_theta_max 32.118
_diffrn_reflns_theta_min 3.336
_diffrn_source 'micro-focus sealed X-ray tube'
_diffrn_source_type 'SuperNova (Mo) X-ray Source'
_exptl_absorpt_coefficient_mu 3.788
_exptl_absorpt_correction_T_max 0.628
_exptl_absorpt_correction_T_min 0.567
_exptl_absorpt_correction_type analytical
_exptl_absorpt_process_details
;
CrysAlisPro 1.171.38.41 (Rigaku Oxford Diffraction, 2015)
Analytical numeric absorption correction using a multifaceted crystal
			model based on expressions derived by R.C. Clark & J.S. Reid.
(Clark, R. C. & Reid, J. S. (1995). Acta Cryst. A51, 887-897)
Empirical absorption correction using spherical harmonics,
 implemented in SCALE3 ABSPACK scaling algorithm.
;
_exptl_crystal_colour yellow
_exptl_crystal_colour_primary yellow
_exptl_crystal_density_diffrn 1.357
_exptl_crystal_description block
_exptl_crystal_F_000 9036
_exptl_crystal_recrystallization_method d4-methanool
_exptl_crystal_size_max 0.218
_exptl_crystal_size_mid 0.172
_exptl_crystal_size_min 0.156
_refine_diff_density_max 2.035
_refine_diff_density_min -1.487
_refine_diff_density_rms 0.180
_refine_ls_extinction_method none
_refine_ls_goodness_of_fit_ref 1.260
_refine_ls_hydrogen_treatment mixed
_refine_ls_matrix_type full
_refine_ls_number_parameters 382
_refine_ls_number_reflns 12096
_refine_ls_number_restraints 6
_refine_ls_restrained_S_all 1.261
_refine_ls_R_factor_all 0.0828
_refine_ls_R_factor_gt 0.0439
_refine_ls_shift/su_max 0.003
_refine_ls_shift/su_mean 0.000
_refine_ls_structure_factor_coef Fsqd
_refine_ls_weighting_details 'w=1/[\s^2^(Fo^2^)+(0.0156P)^2^+191.4852P] where P=(Fo^2^+2Fc^2^)/3'
_refine_ls_weighting_scheme calc
_refine_ls_wR_factor_gt 0.0895
_refine_ls_wR_factor_ref 0.1136
_reflns_Friedel_coverage 0.000
_reflns_number_gt 8930
_reflns_number_total 12096
_reflns_threshold_expression 'I > 2\s(I)'
_cod_data_source_file c6cc07109k2.cif
_cod_data_source_block sbd1603
_cod_original_cell_volume 21917.6(3)
_cod_database_code 7125141
_chemical_oxdiff_formula C91H148Cl3Ir3N12O7Si3
_chemical_oxdiff_usercomment 'Alexandra Olaru SiMe3pyrimidine'
_shelx_space_group_comment
;
The symmetry employed for this shelxl refinement is uniquely defined
by the following loop, which should always be used as a source of
symmetry information in preference to the above space-group names.
They are only intended as comments.
;
_reflns_odcompleteness_completeness 99.66
_reflns_odcompleteness_iscentric 1
_reflns_odcompleteness_theta 26.32
_olex2_refinement_description
;
1. Fixed Uiso
 At 1.2 times of:
  All C(H) groups, {H17A,H17B,H17C} of C17, All C(H,H) groups
 At 1.5 times of:
  All O(H) groups, {H30A,H30B,H30C} of C30, {H29A,H29B,H29C} of C29, {H28A,
  H28B,H28C} of C28, {H27A,H27B,H27C} of C27, {H26A,H26B,H26C} of C26, {H31A,
  H31B,H31C} of C31, {H5A,H5B,H5C} of C5, {H6A,H6B,H6C} of C6, {H7A,H7B,H7C} of
  C7, {H18A,H18B,H18C} of C18, {H19A,H19B,H19C} of C19
2. Uiso/Uaniso restraints and constraints
Uanis(N2) \\sim Ueq: with sigma of 0.001 and sigma for terminal atoms of 0.002
3. Others
 Sof(C31)=Sof(H31A)=Sof(H31B)=Sof(H31C)=Sof(O3)=Sof(H3A)=FVAR(1)
 Sof(C30)=Sof(H30A)=Sof(H30B)=Sof(H30C)=Sof(O2)=Sof(H2)=FVAR(2)
 Fixed Sof: H29A(0.33333) H29B(0.33333) H29C(0.33333) H1A(0.33333)
4.a Secondary CH2 refined with riding coordinates:
 C9(H9A,H9B), C10(H10A,H10B)
4.b Aromatic/amide H refined with riding coordinates:
 C1(H1), C3(H3), C4(H4), C13(H13), C15(H15), C22(H22), C24(H24)
4.c Idealised Me refined as rotating group:
 C5(H5A,H5B,H5C), C6(H6A,H6B,H6C), C7(H7A,H7B,H7C), C17(H17A,H17B,H17C),
 C18(H18A,H18B,H18C), C19(H19A,H19B,H19C), C26(H26A,H26B,H26C), C27(H27A,H27B,
 H27C), C28(H28A,H28B,H28C), C29(H29A,H29B,H29C), C30(H30A,H30B,H30C), C31(H31A,
 H31B,H31C)
4.d Idealised tetrahedral OH refined with riding coordinates:
 O3(H3A)
4.e Idealised tetrahedral OH refined as rotating group:
 O1(H1A), O2(H2)
;
_shelx_shelxl_version_number 2014/7
_olex2_date_sample_data_collection 2016-01-07
_olex2_date_sample_submission 2016-01-04
_olex2_exptl_crystal_mounting_method 'oil on micromount'
_olex2_submission_original_sample_id SiMe3pyrimidine
_olex2_submission_special_instructions 'No special instructions were received'
_oxdiff_exptl_absorpt_empirical_details
;
Empirical correction (ABSPACK) includes:
- Absorption correction using spherical harmonics
- Frame scaling
;
_oxdiff_exptl_absorpt_empirical_full_max 1.118
_oxdiff_exptl_absorpt_empirical_full_min 0.950

loop_
_space_group_symop_operation_xyz
'x, y, z'
'z, x, y'
'y, z, x'
'-y+1/2, -z, x+1/2'
'z+1/2, -x+1/2, -y'
'-y, z+1/2, -x+1/2'
'-z+1/2, -x, y+1/2'
'-z, x+1/2, -y+1/2'
'y+1/2, -z+1/2, -x'
'-x+1/2, -y, z+1/2'
'x+1/2, -y+1/2, -z'
'-x, y+1/2, -z+1/2'
'-x, -y, -z'
'-z, -x, -y'
'-y, -z, -x'
'y-1/2, z, -x-1/2'
'-z-1/2, x-1/2, y'
'y, -z-1/2, x-1/2'
'z-1/2, x, -y-1/2'
'z, -x-1/2, y-1/2'
'-y-1/2, z-1/2, x'
'x-1/2, y, -z-1/2'
'-x-1/2, y-1/2, z'
'x, -y-1/2, z-1/2'

loop_
_atom_site_label
_atom_site_type_symbol
_atom_site_fract_x
_atom_site_fract_y
_atom_site_fract_z
_atom_site_U_iso_or_equiv
_atom_site_adp_type
_atom_site_occupancy
_atom_site_site_symmetry_order
_atom_site_calc_flag
_atom_site_refinement_flags_posn
_atom_site_refinement_flags_adp
_atom_site_refinement_flags_occupancy
_atom_site_disorder_assembly
_atom_site_disorder_group
C1 C 0.31738(18) 0.66392(18) 0.30636(17) 0.0180(9) Uani 1 1 d . . . . .
H1 H 0.3128 0.6311 0.3092 0.022 Uiso 1 1 calc R . . . .
C2 C 0.36054(18) 0.68031(18) 0.28786(19) 0.0206(10) Uani 1 1 d . . . . .
C3 C 0.36442(17) 0.72980(17) 0.28435(18) 0.0181(9) Uani 1 1 d . . . . .
H3 H 0.3925 0.7427 0.2722 0.022 Uiso 1 1 calc R . . . .
C4 C 0.28944(17) 0.74001(17) 0.31581(17) 0.0165(8) Uani 1 1 d . . . . .
H4 H 0.2655 0.7608 0.3258 0.020 Uiso 1 1 calc R . . . .
C5 C 0.3859(3) 0.5787(3) 0.2582(4) 0.068(3) Uani 1 1 d . . . . .
H5A H 0.3664 0.5807 0.2300 0.103 Uiso 1 1 calc GR . . . .
H5B H 0.3667 0.5680 0.2846 0.103 Uiso 1 1 calc GR . . . .
H5C H 0.4114 0.5564 0.2529 0.103 Uiso 1 1 calc GR . . . .
C6 C 0.4513(3) 0.6342(3) 0.3247(3) 0.054(2) Uani 1 1 d . . . . .
H6A H 0.4351 0.6179 0.3501 0.082 Uiso 1 1 calc GR . . . .
H6B H 0.4600 0.6657 0.3351 0.082 Uiso 1 1 calc GR . . . .
H6C H 0.4796 0.6168 0.3161 0.082 Uiso 1 1 calc GR . . . .
C7 C 0.4444(3) 0.6635(4) 0.2207(4) 0.071(3) Uani 1 1 d . . . . .
H7A H 0.4542 0.6956 0.2279 0.107 Uiso 1 1 calc GR . . . .
H7B H 0.4243 0.6636 0.1930 0.107 Uiso 1 1 calc GR . . . .
H7C H 0.4721 0.6442 0.2146 0.107 Uiso 1 1 calc GR . . . .
C8 C 0.20662(17) 0.66333(16) 0.40650(16) 0.0151(8) Uani 1 1 d . . . . .
C9 C 0.1769(2) 0.6534(2) 0.48573(18) 0.0261(12) Uani 1 1 d . . . . .
H9A H 0.1704 0.6248 0.5042 0.031 Uiso 1 1 calc R . . . .
H9B H 0.1565 0.6791 0.4969 0.031 Uiso 1 1 calc R . . . .
C10 C 0.2293(2) 0.6672(3) 0.48824(19) 0.0331(14) Uani 1 1 d . . . . .
H10A H 0.2341 0.6948 0.5087 0.040 Uiso 1 1 calc R . . . .
H10B H 0.2487 0.6409 0.4997 0.040 Uiso 1 1 calc R . . . .
C11 C 0.12624(18) 0.62424(19) 0.41970(17) 0.0187(9) Uani 1 1 d . . . . .
C12 C 0.1214(2) 0.5746(2) 0.42200(18) 0.0225(10) Uani 1 1 d . . . . .
C13 C 0.0770(2) 0.5543(2) 0.41156(19) 0.0273(12) Uani 1 1 d . . . . .
H13 H 0.0734 0.5213 0.4132 0.033 Uiso 1 1 calc R . . . .
C14 C 0.0383(2) 0.5821(2) 0.3989(2) 0.0280(12) Uani 1 1 d . . . . .
C15 C 0.0434(2) 0.6319(2) 0.3990(2) 0.0278(12) Uani 1 1 d . . . . .
H15 H 0.0171 0.6510 0.3918 0.033 Uiso 1 1 calc R . . . .
C16 C 0.08700(19) 0.65357(19) 0.40983(18) 0.0208(10) Uani 1 1 d . . . . .
C17 C 0.1633(2) 0.5438(2) 0.4366(2) 0.0283(12) Uani 1 1 d . . . . .
H17A H 0.1548 0.5107 0.4333 0.034 Uiso 1 1 calc GR . . . .
H17B H 0.1715 0.5503 0.4692 0.034 Uiso 1 1 calc GR . . . .
H17C H 0.1901 0.5507 0.4164 0.034 Uiso 1 1 calc GR . . . .
C18 C -0.0083(2) 0.5592(3) 0.3838(3) 0.0447(18) Uani 1 1 d . . . . .
H18A H -0.0071 0.5518 0.3503 0.067 Uiso 1 1 calc GR . . . .
H18B H -0.0342 0.5809 0.3898 0.067 Uiso 1 1 calc GR . . . .
H18C H -0.0133 0.5304 0.4017 0.067 Uiso 1 1 calc GR . . . .
C19 C 0.0919(2) 0.7071(2) 0.4106(2) 0.0283(11) Uani 1 1 d . . . . .
H19A H 0.0618 0.7215 0.4027 0.042 Uiso 1 1 calc GR . . . .
H19B H 0.1155 0.7168 0.3877 0.042 Uiso 1 1 calc GR . . . .
H19C H 0.1015 0.7172 0.4420 0.042 Uiso 1 1 calc GR . . . .
C20 C 0.28345(18) 0.7033(2) 0.42841(17) 0.0201(10) Uani 1 1 d . . . . .
C21 C 0.28279(18) 0.7533(2) 0.42930(18) 0.0211(10) Uani 1 1 d . . . . .
C22 C 0.32545(18) 0.77746(19) 0.42288(18) 0.0208(10) Uani 1 1 d . . . . .
H22 H 0.3256 0.8107 0.4235 0.025 Uiso 1 1 calc R . . . .
C23 C 0.36834(18) 0.75295(19) 0.41553(18) 0.0196(9) Uani 1 1 d . . . . .
C24 C 0.36774(19) 0.7031(2) 0.4160(2) 0.0232(10) Uani 1 1 d . . . . .
H24 H 0.3963 0.6865 0.4118 0.028 Uiso 1 1 calc R . . . .
C25 C 0.32579(19) 0.6776(2) 0.42263(19) 0.0224(10) Uani 1 1 d . . . . .
C26 C 0.2365(2) 0.7802(2) 0.4379(3) 0.0343(14) Uani 1 1 d . . . . .
H26A H 0.2415 0.8136 0.4322 0.051 Uiso 1 1 calc GR . . . .
H26B H 0.2264 0.7755 0.4704 0.051 Uiso 1 1 calc GR . . . .
H26C H 0.2123 0.7684 0.4166 0.051 Uiso 1 1 calc GR . . . .
C27 C 0.4139(2) 0.7800(2) 0.4057(2) 0.0283(12) Uani 1 1 d . . . . .
H27A H 0.4146 0.8085 0.4249 0.042 Uiso 1 1 calc GR . . . .
H27B H 0.4152 0.7886 0.3725 0.042 Uiso 1 1 calc GR . . . .
H27C H 0.4408 0.7603 0.4135 0.042 Uiso 1 1 calc GR . . . .
C28 C 0.3257(2) 0.6237(2) 0.4232(2) 0.0346(14) Uani 1 1 d . . . . .
H28A H 0.3008 0.6121 0.4027 0.052 Uiso 1 1 calc GR . . . .
H28B H 0.3203 0.6126 0.4552 0.052 Uiso 1 1 calc GR . . . .
H28C H 0.3560 0.6121 0.4120 0.052 Uiso 1 1 calc GR . . . .
C29 C 0.1608(3) 0.8392(3) 0.3392(3) 0.054(3) Uani 1 3 d S T P . .
H29A H 0.1938 0.8469 0.3447 0.081 Uiso 0.3333 1 calc GR . . A -1
H29B H 0.1531 0.8447 0.3062 0.081 Uiso 0.3333 1 calc GR . . A -1
H29C H 0.1553 0.8062 0.3469 0.081 Uiso 0.3333 1 calc GR . . A -1
C30 C 0.1321(7) 0.8443(7) 0.4933(5) 0.109(8) Uani 0.75(2) 1 d . . . . .
H30A H 0.1377 0.8181 0.5146 0.163 Uiso 0.75(2) 1 calc GR . . . .
H30B H 0.1149 0.8690 0.5099 0.163 Uiso 0.75(2) 1 calc GR . . . .
H30C H 0.1621 0.8567 0.4823 0.163 Uiso 0.75(2) 1 calc GR . . . .
Cl1 Cl 0.23673(4) 0.58048(4) 0.33061(4) 0.0189(2) Uani 1 1 d . . . . .
Ir1 Ir 0.20828(2) 0.66590(2) 0.33647(2) 0.01366(5) Uani 1 1 d . . . . .
H H 0.192(2) 0.712(2) 0.340(2) 0.012(13) Uiso 1 1 d . . . . .
HA H 0.159(3) 0.651(3) 0.340(3) 0.036(19) Uiso 1 1 d . . . . .
N1 N 0.28189(15) 0.69321(14) 0.32033(15) 0.0163(8) Uani 1 1 d . . . . .
N2 N 0.33010(13) 0.75900(14) 0.29745(13) 0.0131(7) Uani 1 1 d . U . . .
N3 N 0.17045(15) 0.64490(16) 0.43420(14) 0.0195(8) Uani 1 1 d . . . . .
N4 N 0.23994(16) 0.67849(17) 0.43834(15) 0.0227(9) Uani 1 1 d . . . . .
O1 O 0.1325(3) 0.8675(3) 0.3675(3) 0.091(4) Uani 1 3 d S T P . .
H1A H 0.1263 0.8534 0.3925 0.137 Uiso 0.3333 1 calc GR . . B 1
O2 O 0.1046(9) 0.8284(7) 0.4536(7) 0.179(9) Uani 0.75(2) 1 d . . . . .
H2 H 0.0843 0.8093 0.4627 0.268 Uiso 0.75(2) 1 calc GR . . C 1
Si1 Si 0.41117(6) 0.63864(6) 0.27201(7) 0.0300(4) Uani 1 1 d . . . . .
C31 C 0.0020(8) 0.7796(7) 0.5028(7) 0.109(8) Uani 0.722(19) 1 d . . . . .
H31A H 0.0166 0.7513 0.4899 0.163 Uiso 0.722(19) 1 calc GR . . . .
H31B H -0.0318 0.7747 0.5057 0.163 Uiso 0.722(19) 1 calc GR . . . .
H31C H 0.0153 0.7862 0.5337 0.163 Uiso 0.722(19) 1 calc GR . . . .
O3 O 0.0105(6) 0.8172(7) 0.4731(6) 0.156(8) Uani 0.722(19) 1 d . . . . .
H3A H -0.0072 0.8394 0.4803 0.234 Uiso 0.722(19) 1 calc R . . . .

loop_
_atom_site_aniso_label
_atom_site_aniso_U_11
_atom_site_aniso_U_22
_atom_site_aniso_U_33
_atom_site_aniso_U_23
_atom_site_aniso_U_13
_atom_site_aniso_U_12
C1 0.021(2) 0.014(2) 0.018(2) 0.0010(17) -0.0005(18) -0.0016(18)
C2 0.019(2) 0.019(2) 0.024(2) -0.0007(19) 0.0032(19) 0.0001(18)
C3 0.013(2) 0.017(2) 0.024(2) -0.0012(18) 0.0017(18) 0.0009(17)
C4 0.017(2) 0.017(2) 0.016(2) -0.0025(17) 0.0007(17) -0.0008(17)
C5 0.039(4) 0.037(4) 0.129(9) -0.035(5) -0.015(5) 0.008(3)
C6 0.038(4) 0.059(5) 0.066(5) -0.016(4) -0.015(4) 0.019(4)
C7 0.060(5) 0.068(6) 0.087(7) 0.016(5) 0.044(5) 0.024(5)
C8 0.017(2) 0.0135(19) 0.0148(19) 0.0013(16) -0.0008(16) -0.0032(17)
C9 0.025(3) 0.043(3) 0.011(2) 0.001(2) -0.0021(18) -0.011(2)
C10 0.033(3) 0.052(4) 0.015(2) 0.000(2) -0.001(2) -0.016(3)
C11 0.019(2) 0.024(2) 0.013(2) 0.0003(18) 0.0031(17) -0.0052(19)
C12 0.025(2) 0.027(3) 0.015(2) -0.0014(19) 0.0042(19) -0.003(2)
C13 0.034(3) 0.027(3) 0.021(2) -0.006(2) 0.010(2) -0.016(2)
C14 0.019(2) 0.044(3) 0.021(2) -0.009(2) 0.008(2) -0.013(2)
C15 0.019(2) 0.042(3) 0.023(3) -0.005(2) 0.001(2) -0.002(2)
C16 0.020(2) 0.027(3) 0.015(2) -0.0039(18) 0.0045(18) -0.0041(19)
C17 0.041(3) 0.020(2) 0.023(2) 0.003(2) 0.006(2) 0.000(2)
C18 0.030(3) 0.064(5) 0.040(4) -0.022(3) 0.009(3) -0.021(3)
C19 0.033(3) 0.023(3) 0.029(3) -0.002(2) -0.001(2) 0.001(2)
C20 0.020(2) 0.028(3) 0.012(2) 0.0019(18) -0.0028(17) -0.007(2)
C21 0.018(2) 0.026(3) 0.019(2) 0.0008(19) -0.0016(18) -0.0021(19)
C22 0.022(2) 0.021(2) 0.019(2) -0.0011(18) 0.0007(19) -0.0045(19)
C23 0.019(2) 0.024(2) 0.016(2) -0.0006(18) -0.0001(18) -0.0032(19)
C24 0.017(2) 0.026(3) 0.026(3) 0.000(2) 0.0004(19) 0.0004(19)
C25 0.023(2) 0.025(2) 0.020(2) 0.0000(19) -0.0036(19) -0.004(2)
C26 0.020(3) 0.039(3) 0.044(4) -0.005(3) -0.001(2) 0.003(2)
C27 0.021(2) 0.030(3) 0.033(3) -0.003(2) 0.003(2) -0.007(2)
C28 0.040(3) 0.024(3) 0.041(3) 0.002(3) -0.005(3) -0.004(2)
C29 0.054(3) 0.054(3) 0.054(3) -0.002(4) 0.002(4) 0.002(4)
C30 0.132(16) 0.155(19) 0.039(7) -0.017(9) -0.017(8) 0.078(14)
Cl1 0.0232(5) 0.0141(5) 0.0194(5) 0.0028(4) -0.0005(4) -0.0039(4)
Ir1 0.01443(8) 0.01382(8) 0.01273(8) 0.00178(6) 0.00039(6) -0.00171(6)
N1 0.0173(19) 0.0135(17) 0.0182(18) 0.0002(15) 0.0000(15) -0.0010(14)
N2 0.0113(10) 0.0154(10) 0.0125(10) 0.0028(8) -0.0020(8) -0.0027(8)
N3 0.020(2) 0.026(2) 0.0123(17) 0.0001(16) 0.0003(15) -0.0066(17)
N4 0.024(2) 0.032(2) 0.0122(18) 0.0051(17) -0.0006(16) -0.0096(18)
O1 0.091(4) 0.091(4) 0.091(4) -0.012(5) 0.012(5) 0.012(5)
O2 0.22(2) 0.144(17) 0.171(18) 0.019(13) 0.052(16) -0.028(14)
Si1 0.0209(7) 0.0245(8) 0.0446(10) -0.0055(7) 0.0051(7) 0.0037(6)
C31 0.121(17) 0.117(16) 0.088(13) 0.050(12) 0.022(11) 0.020(13)
O3 0.123(14) 0.173(17) 0.172(17) 0.068(14) -0.025(12) -0.029(12)

loop_
_atom_type_symbol
_atom_type_description
_atom_type_scat_dispersion_real
_atom_type_scat_dispersion_imag
_atom_type_scat_source
C C 0.0033 0.0016 'International Tables Vol C Tables 4.2.6.8 and 6.1.1.4'
H H 0.0000 0.0000 'International Tables Vol C Tables 4.2.6.8 and 6.1.1.4'
Cl Cl 0.1484 0.1585 'International Tables Vol C Tables 4.2.6.8 and 6.1.1.4'
Ir Ir -1.4442 7.9887 'International Tables Vol C Tables 4.2.6.8 and 6.1.1.4'
N N 0.0061 0.0033 'International Tables Vol C Tables 4.2.6.8 and 6.1.1.4'
O O 0.0106 0.0060 'International Tables Vol C Tables 4.2.6.8 and 6.1.1.4'
Si Si 0.0817 0.0704 'International Tables Vol C Tables 4.2.6.8 and 6.1.1.4'

loop_
_exptl_crystal_face_index_h
_exptl_crystal_face_index_k
_exptl_crystal_face_index_l
_exptl_crystal_face_perp_dist
-1 -5 0 0.0742
1 -5 0 0.0863
5 3 -3 0.0676
5 0 3 0.1020
-5 0 -3 0.1014
-5 -2 0 0.0968
5 -1 0 0.1003
2 2 -5 0.0662
-5 2 -1 0.1010
-5 0 2 0.0967
0 -3 5 0.0963
1 0 5 0.0782
-1 0 -5 0.0782
5 -2 0 0.1065
1 5 -1 0.0825
-1 1 5 0.0944
-3 0 5 0.1008
3 4 -5 0.0627
-1 5 1 0.0991

loop_
_geom_angle_atom_site_label_1
_geom_angle_atom_site_label_2
_geom_angle_atom_site_label_3
_geom_angle
_geom_angle_site_symmetry_1
_geom_angle_site_symmetry_3
C2 C1 H1 118.4 . .
N1 C1 H1 118.4 . .
N1 C1 C2 123.2(5) . .
C1 C2 C3 114.9(5) . .
C1 C2 Si1 122.4(4) . .
C3 C2 Si1 122.6(4) . .
C2 C3 H3 118.6 . .
N2 C3 C2 122.8(5) . .
N2 C3 H3 118.6 . .
N1 C4 H4 118.2 . .
N1 C4 N2 123.6(4) . .
N2 C4 H4 118.2 . .
H5A C5 H5B 109.5 . .
H5A C5 H5C 109.5 . .
H5B C5 H5C 109.5 . .
Si1 C5 H5A 109.5 . .
Si1 C5 H5B 109.5 . .
Si1 C5 H5C 109.5 . .
H6A C6 H6B 109.5 . .
H6A C6 H6C 109.5 . .
H6B C6 H6C 109.5 . .
Si1 C6 H6A 109.5 . .
Si1 C6 H6B 109.5 . .
Si1 C6 H6C 109.5 . .
H7A C7 H7B 109.5 . .
H7A C7 H7C 109.5 . .
H7B C7 H7C 109.5 . .
Si1 C7 H7A 109.5 . .
Si1 C7 H7B 109.5 . .
Si1 C7 H7C 109.5 . .
N3 C8 Ir1 126.4(3) . .
N4 C8 Ir1 128.9(3) . .
N4 C8 N3 104.7(4) . .
H9A C9 H9B 109.3 . .
C10 C9 H9A 111.4 . .
C10 C9 H9B 111.4 . .
N3 C9 H9A 111.4 . .
N3 C9 H9B 111.4 . .
N3 C9 C10 101.8(4) . .
C9 C10 H10A 111.4 . .
C9 C10 H10B 111.4 . .
H10A C10 H10B 109.2 . .
N4 C10 C9 102.0(4) . .
N4 C10 H10A 111.4 . .
N4 C10 H10B 111.4 . .
C12 C11 C16 121.1(5) . .
C12 C11 N3 118.3(5) . .
C16 C11 N3 120.0(5) . .
C11 C12 C13 118.7(5) . .
C11 C12 C17 120.4(5) . .
C13 C12 C17 120.9(5) . .
C12 C13 H13 119.2 . .
C14 C13 C12 121.5(5) . .
C14 C13 H13 119.2 . .
C13 C14 C15 118.7(5) . .
C13 C14 C18 120.7(6) . .
C15 C14 C18 120.6(6) . .
C14 C15 H15 119.3 . .
C16 C15 C14 121.4(5) . .
C16 C15 H15 119.3 . .
C11 C16 C19 120.7(5) . .
C15 C16 C11 118.3(5) . .
C15 C16 C19 121.0(5) . .
C12 C17 H17A 109.5 . .
C12 C17 H17B 109.5 . .
C12 C17 H17C 109.5 . .
H17A C17 H17B 109.5 . .
H17A C17 H17C 109.5 . .
H17B C17 H17C 109.5 . .
C14 C18 H18A 109.5 . .
C14 C18 H18B 109.5 . .
C14 C18 H18C 109.5 . .
H18A C18 H18B 109.5 . .
H18A C18 H18C 109.5 . .
H18B C18 H18C 109.5 . .
C16 C19 H19A 109.5 . .
C16 C19 H19B 109.5 . .
C16 C19 H19C 109.5 . .
H19A C19 H19B 109.5 . .
H19A C19 H19C 109.5 . .
H19B C19 H19C 109.5 . .
C21 C20 C25 122.0(5) . .
C21 C20 N4 118.2(5) . .
C25 C20 N4 119.6(5) . .
C20 C21 C26 120.7(5) . .
C22 C21 C20 118.4(5) . .
C22 C21 C26 120.9(5) . .
C21 C22 H22 119.3 . .
C21 C22 C23 121.3(5) . .
C23 C22 H22 119.3 . .
C22 C23 C27 120.4(5) . .
C24 C23 C22 118.6(5) . .
C24 C23 C27 121.0(5) . .
C23 C24 H24 119.1 . .
C25 C24 C23 121.8(5) . .
C25 C24 H24 119.1 . .
C20 C25 C28 121.0(5) . .
C24 C25 C20 117.9(5) . .
C24 C25 C28 121.2(5) . .
C21 C26 H26A 109.5 . .
C21 C26 H26B 109.5 . .
C21 C26 H26C 109.5 . .
H26A C26 H26B 109.5 . .
H26A C26 H26C 109.5 . .
H26B C26 H26C 109.5 . .
C23 C27 H27A 109.5 . .
C23 C27 H27B 109.5 . .
C23 C27 H27C 109.5 . .
H27A C27 H27B 109.5 . .
H27A C27 H27C 109.5 . .
H27B C27 H27C 109.5 . .
C25 C28 H28A 109.5 . .
C25 C28 H28B 109.5 . .
C25 C28 H28C 109.5 . .
H28A C28 H28B 109.5 . .
H28A C28 H28C 109.5 . .
H28B C28 H28C 109.5 . .
H29A C29 H29B 109.5 . .
H29A C29 H29C 109.5 . .
H29B C29 H29C 109.5 . .
O1 C29 H29A 109.5 . .
O1 C29 H29B 109.5 . .
O1 C29 H29C 109.5 . .
H30A C30 H30B 109.5 . .
H30A C30 H30C 109.5 . .
H30B C30 H30C 109.5 . .
O2 C30 H30A 109.5 . .
O2 C30 H30B 109.5 . .
O2 C30 H30C 109.5 . .
C8 Ir1 Cl1 92.16(14) . .
C8 Ir1 H 88(2) . .
C8 Ir1 HA 85(3) . .
C8 Ir1 N1 103.61(17) . .
C8 Ir1 N2 174.36(17) . 7_564
Cl1 Ir1 H 178(2) . .
Cl1 Ir1 HA 92(3) . .
H Ir1 HA 86(4) . .
N1 Ir1 Cl1 91.14(11) . .
N1 Ir1 H 91(2) . .
N1 Ir1 HA 171(3) . .
N2 Ir1 Cl1 90.41(10) 7_564 .
N2 Ir1 H 89(2) 7_564 .
N2 Ir1 HA 90(3) 7_564 .
N2 Ir1 N1 81.35(14) 7_564 .
C1 N1 Ir1 121.9(3) . .
C4 N1 C1 117.0(4) . .
C4 N1 Ir1 120.0(3) . .
C3 N2 C4 118.4(4) . .
C3 N2 Ir1 124.2(3) . 6_655
C4 N2 Ir1 117.5(3) . 6_655
C8 N3 C9 113.6(4) . .
C8 N3 C11 129.1(4) . .
C11 N3 C9 116.8(4) . .
C8 N4 C10 114.8(4) . .
C8 N4 C20 127.6(4) . .
C20 N4 C10 117.7(4) . .
C29 O1 H1A 109.5 . .
C30 O2 H2 109.5 . .
C5 Si1 C2 108.7(3) . .
C6 Si1 C2 108.0(3) . .
C6 Si1 C5 109.6(5) . .
C7 Si1 C2 109.2(3) . .
C7 Si1 C5 111.7(5) . .
C7 Si1 C6 109.7(5) . .
H31A C31 H31B 109.5 . .
H31A C31 H31C 109.5 . .
H31B C31 H31C 109.5 . .
O3 C31 H31A 109.5 . .
O3 C31 H31B 109.5 . .
O3 C31 H31C 109.5 . .
C31 O3 H3A 109.5 . .

loop_
_geom_bond_atom_site_label_1
_geom_bond_atom_site_label_2
_geom_bond_distance
_geom_bond_site_symmetry_2
C1 H1 0.9300 .
C1 C2 1.392(7) .
C1 N1 1.346(6) .
C2 C3 1.393(7) .
C2 Si1 1.888(5) .
C3 H3 0.9300 .
C3 N2 1.313(6) .
C4 H4 0.9300 .
C4 N1 1.333(6) .
C4 N2 1.357(6) .
C5 H5A 0.9600 .
C5 H5B 0.9600 .
C5 H5C 0.9600 .
C5 Si1 1.862(8) .
C6 H6A 0.9600 .
C6 H6B 0.9600 .
C6 H6C 0.9600 .
C6 Si1 1.858(8) .
C7 H7A 0.9600 .
C7 H7B 0.9600 .
C7 H7C 0.9600 .
C7 Si1 1.846(9) .
C8 Ir1 1.962(5) .
C8 N3 1.375(6) .
C8 N4 1.358(6) .
C9 H9A 0.9700 .
C9 H9B 0.9700 .
C9 C10 1.517(8) .
C9 N3 1.473(6) .
C10 H10A 0.9700 .
C10 H10B 0.9700 .
C10 N4 1.463(7) .
C11 C12 1.398(7) .
C11 C16 1.399(7) .
C11 N3 1.425(6) .
C12 C13 1.399(8) .
C12 C17 1.511(8) .
C13 H13 0.9300 .
C13 C14 1.379(9) .
C14 C15 1.403(9) .
C14 C18 1.513(8) .
C15 H15 0.9300 .
C15 C16 1.396(7) .
C16 C19 1.505(8) .
C17 H17A 0.9600 .
C17 H17B 0.9600 .
C17 H17C 0.9600 .
C18 H18A 0.9600 .
C18 H18B 0.9600 .
C18 H18C 0.9600 .
C19 H19A 0.9600 .
C19 H19B 0.9600 .
C19 H19C 0.9600 .
C20 C21 1.397(8) .
C20 C25 1.397(8) .
C20 N4 1.430(6) .
C21 C22 1.384(7) .
C21 C26 1.517(8) .
C22 H22 0.9300 .
C22 C23 1.398(7) .
C23 C24 1.396(7) .
C23 C27 1.507(7) .
C24 H24 0.9300 .
C24 C25 1.387(7) .
C25 C28 1.507(8) .
C26 H26A 0.9600 .
C26 H26B 0.9600 .
C26 H26C 0.9600 .
C27 H27A 0.9600 .
C27 H27B 0.9600 .
C27 H27C 0.9600 .
C28 H28A 0.9600 .
C28 H28B 0.9600 .
C28 H28C 0.9600 .
C29 H29A 0.9600 .
C29 H29B 0.9600 .
C29 H29C 0.9600 .
C29 O1 1.37(2) .
C30 H30A 0.9600 .
C30 H30B 0.9600 .
C30 H30C 0.9600 .
C30 O2 1.42(2) .
Cl1 Ir1 2.5250(12) .
Ir1 H 1.37(6) .
Ir1 HA 1.45(7) .
Ir1 N1 2.243(4) .
Ir1 N2 2.177(4) 7_564
N2 Ir1 2.177(4) 6_655
O1 H1A 0.8200 .
O2 H2 0.8200 .
C31 H31A 0.9600 .
C31 H31B 0.9600 .
C31 H31C 0.9600 .
C31 O3 1.36(2) .
O3 H3A 0.8200 .

loop_
_geom_torsion_atom_site_label_1
_geom_torsion_atom_site_label_2
_geom_torsion_atom_site_label_3
_geom_torsion_atom_site_label_4
_geom_torsion
_geom_torsion_site_symmetry_4
C1 C2 C3 N2 0.0(8) .
C1 C2 Si1 C5 25.7(6) .
C1 C2 Si1 C6 -93.0(6) .
C1 C2 Si1 C7 147.8(6) .
C2 C1 N1 C4 0.0(7) .
C2 C1 N1 Ir1 168.0(4) .
C2 C3 N2 C4 1.0(7) .
C2 C3 N2 Ir1 -179.1(4) 6_655
C3 C2 Si1 C5 -157.8(6) .
C3 C2 Si1 C6 83.5(6) .
C3 C2 Si1 C7 -35.7(7) .
C9 C10 N4 C8 -14.4(7) .
C9 C10 N4 C20 166.1(5) .
C10 C9 N3 C8 -15.9(6) .
C10 C9 N3 C11 171.0(5) .
C11 C12 C13 C14 0.4(8) .
C12 C11 C16 C15 -4.3(7) .
C12 C11 C16 C19 175.9(5) .
C12 C11 N3 C8 104.5(6) .
C12 C11 N3 C9 -83.7(6) .
C12 C13 C14 C15 -3.3(8) .
C12 C13 C14 C18 174.9(5) .
C13 C14 C15 C16 2.5(8) .
C14 C15 C16 C11 1.3(8) .
C14 C15 C16 C19 -179.0(5) .
C16 C11 C12 C13 3.6(7) .
C16 C11 C12 C17 -175.1(5) .
C16 C11 N3 C8 -84.1(7) .
C16 C11 N3 C9 87.7(6) .
C17 C12 C13 C14 179.0(5) .
C18 C14 C15 C16 -175.7(5) .
C20 C21 C22 C23 0.2(8) .
C21 C20 C25 C24 -2.2(8) .
C21 C20 C25 C28 178.2(5) .
C21 C20 N4 C8 92.3(7) .
C21 C20 N4 C10 -88.3(6) .
C21 C22 C23 C24 -1.7(8) .
C21 C22 C23 C27 176.4(5) .
C22 C23 C24 C25 1.3(8) .
C23 C24 C25 C20 0.6(8) .
C23 C24 C25 C28 -179.9(5) .
C25 C20 C21 C22 1.8(8) .
C25 C20 C21 C26 -177.2(5) .
C25 C20 N4 C8 -93.7(7) .
C25 C20 N4 C10 85.8(7) .
C26 C21 C22 C23 179.2(5) .
C27 C23 C24 C25 -176.7(5) .
Ir1 C8 N3 C9 -172.9(4) .
Ir1 C8 N3 C11 -0.8(8) .
Ir1 C8 N4 C10 -174.7(4) .
Ir1 C8 N4 C20 4.8(8) .
N1 C1 C2 C3 -0.5(8) .
N1 C1 C2 Si1 176.2(4) .
N1 C4 N2 C3 -1.6(7) .
N1 C4 N2 Ir1 178.5(4) 6_655
N2 C4 N1 C1 1.1(7) .
N2 C4 N1 Ir1 -167.1(3) .
N3 C8 N4 C10 4.9(6) .
N3 C8 N4 C20 -175.6(5) .
N3 C9 C10 N4 16.6(6) .
N3 C11 C12 C13 174.9(4) .
N3 C11 C12 C17 -3.8(7) .
N3 C11 C16 C15 -175.5(4) .
N3 C11 C16 C19 4.8(7) .
N4 C8 N3 C9 7.5(6) .
N4 C8 N3 C11 179.6(5) .
N4 C20 C21 C22 175.7(4) .
N4 C20 C21 C26 -3.2(7) .
N4 C20 C25 C24 -176.0(5) .
N4 C20 C25 C28 4.4(8) .
Si1 C2 C3 N2 -176.7(4) .

loop_
_exptl_oxdiff_crystal_face_indexfrac_h
_exptl_oxdiff_crystal_face_indexfrac_k
_exptl_oxdiff_crystal_face_indexfrac_l
_exptl_oxdiff_crystal_face_x
_exptl_oxdiff_crystal_face_y
_exptl_oxdiff_crystal_face_z
-1.0000 -5.0000 -0.0000 0.0254 0.1100 0.0629
1.0000 -5.0000 -0.0000 -0.0252 0.1090 0.0647
5.0000 3.0000 -3.0000 -0.1296 -0.0301 -0.0995
5.0000 0.0000 3.0000 -0.1237 -0.0409 0.0700
-5.0000 -0.0000 -3.0000 0.1237 0.0409 -0.0700
-5.0000 -2.0000 0.0000 0.1267 0.0464 0.0212
5.0000 -1.0000 -0.0000 -0.1266 0.0193 0.0171
2.0000 2.0000 -5.0000 -0.0556 0.0189 -0.1332
-5.0000 2.0000 -1.0000 0.1256 -0.0284 -0.0518
-5.0000 -0.0000 2.0000 0.1286 -0.0229 0.0394
-0.0000 -3.0000 5.0000 0.0050 0.0019 0.1477
1.0000 0.0000 5.0000 -0.0204 -0.0643 0.1102
-1.0000 -0.0000 -5.0000 0.0204 0.0643 -0.1102
5.0000 -2.0000 0.0000 -0.1266 0.0412 0.0299
1.0000 5.0000 -1.0000 -0.0264 -0.0973 -0.0848
-1.0000 1.0000 5.0000 0.0302 -0.0852 0.0957
-3.0000 -0.0000 5.0000 0.0809 -0.0622 0.1068
3.0000 4.0000 -5.0000 -0.0810 -0.0254 -0.1578
-1.0000 5.0000 1.0000 0.0262 -0.1217 -0.0428
